data_4121390
loop_
_publ_author_name
'Yongshu Xie'
'Pingchun Wei'
'Xin Li'
'Tao Hong'
'Kai Zhang'
'Hiroyuki Furuta'

_publ_section_title
;
 Macrocycle Contraction and Expansion of a Dihydrosapphyrin Isomer
;
_journal_name_full 'Journal of the American Chemical Society'
_journal_page_first 19119
_journal_page_last 19122
_journal_paper_doi 10.1021/ja4112644
_journal_volume 135
_journal_year 2013
_chemical_formula_sum 'C52.5 H28.5 F20 N5 O2.5 S2.5'
_chemical_formula_weight 1229.45
_chemical_name_systematic
; 
 ? 
;
_space_group_IT_number 2
_symmetry_cell_setting monoclinic
_symmetry_space_group_name_Hall '-P 1'
_symmetry_space_group_name_H-M 'P -1'
_atom_sites_solution_hydrogens geom
_atom_sites_solution_primary direct
_atom_sites_solution_secondary difmap
_audit_creation_method SHELXL-97
_cell_angle_alpha 82.796(2)
_cell_angle_beta 80.9420(10)
_cell_angle_gamma 68.5830(10)
_cell_formula_units_Z 2
_cell_length_a 12.6242(11)
_cell_length_b 13.2594(12)
_cell_length_c 17.3455(15)
_cell_measurement_temperature 298(2)
_cell_volume 2662.0(4)
_computing_structure_refinement 'SHELXL-97 (Sheldrick, 1997)'
_computing_structure_solution 'SHELXS-97 (Sheldrick, 1990)'
_diffrn_ambient_temperature 298(2)
_diffrn_measured_fraction_theta_full 0.986
_diffrn_measured_fraction_theta_max 0.986
_diffrn_radiation_monochromator graphite
_diffrn_radiation_source 'fine-focus sealed tube'
_diffrn_radiation_type MoK\a
_diffrn_radiation_wavelength 0.71073
_diffrn_reflns_av_R_equivalents 0.0623
_diffrn_reflns_av_sigmaI/netI 0.1525
_diffrn_reflns_limit_h_max 14
_diffrn_reflns_limit_h_min -8
_diffrn_reflns_limit_k_max 15
_diffrn_reflns_limit_k_min -12
_diffrn_reflns_limit_l_max 20
_diffrn_reflns_limit_l_min -19
_diffrn_reflns_number 13250
_diffrn_reflns_theta_full 24.30
_diffrn_reflns_theta_max 24.30
_diffrn_reflns_theta_min 2.38
_exptl_absorpt_coefficient_mu 0.237
_exptl_absorpt_correction_T_max 0.9836
_exptl_absorpt_correction_T_min 0.9518
_exptl_crystal_density_diffrn 1.534
_exptl_crystal_F_000 1237
_exptl_crystal_size_max 0.21
_exptl_crystal_size_mid 0.13
_exptl_crystal_size_min 0.07
_refine_diff_density_max 0.461
_refine_diff_density_min -0.406
_refine_diff_density_rms 0.059
_refine_ls_extinction_method none
_refine_ls_goodness_of_fit_ref 0.923
_refine_ls_hydrogen_treatment constr
_refine_ls_matrix_type full
_refine_ls_number_parameters 810
_refine_ls_number_reflns 8539
_refine_ls_number_restraints 0
_refine_ls_restrained_S_all 0.923
_refine_ls_R_factor_all 0.2072
_refine_ls_R_factor_gt 0.0857
_refine_ls_shift/su_max 0.001
_refine_ls_shift/su_mean 0.000
_refine_ls_structure_factor_coef Fsqd
_refine_ls_weighting_details 'calc w=1/[\s^2^(Fo^2^)+(0.0992P)^2^+0.0000P] where P=(Fo^2^+2Fc^2^)/3'
_refine_ls_weighting_scheme calc
_refine_ls_wR_factor_gt 0.1829
_refine_ls_wR_factor_ref 0.2372
_reflns_number_gt 3149
_reflns_number_total 8539
_reflns_threshold_expression >2sigma(I)
_cod_data_source_file ja4112644_si_002.cif
_cod_data_source_block 110611a
_cod_original_formula_sum 'C52.50 H28.50 F20 N5 O2.50 S2.50'
_cod_database_code 4121390

loop_
_symmetry_equiv_pos_as_xyz
'x, y, z'
'-x, -y, -z'

loop_
_atom_site_label
_atom_site_type_symbol
_atom_site_fract_x
_atom_site_fract_y
_atom_site_fract_z
_atom_site_U_iso_or_equiv
_atom_site_adp_type
_atom_site_occupancy
_atom_site_symmetry_multiplicity
_atom_site_calc_flag
_atom_site_refinement_flags
_atom_site_disorder_assembly
_atom_site_disorder_group
S3 S 0.6086(10) 0.5121(8) -0.0012(6) 0.109(3) Uani 0.25 1 d P . .
F1 F 0.5068(4) 0.7287(4) 0.8476(3) 0.0993(15) Uani 1 1 d . . .
F2 F 0.3614(5) 0.8044(5) 0.9731(4) 0.147(2) Uani 1 1 d . . .
F3 F 0.4272(5) 0.8935(4) 1.0830(3) 0.156(3) Uani 1 1 d . . .
F4 F 0.6452(5) 0.8924(4) 1.0676(3) 0.126(2) Uani 1 1 d . . .
F5 F 0.7941(5) 0.8061(3) 0.9451(2) 0.0899(14) Uani 1 1 d . . .
F6 F 0.8605(4) 0.3078(3) 1.0079(2) 0.0967(15) Uani 1 1 d . . .
F7 F 0.9960(4) 0.1398(4) 1.0898(3) 0.1102(16) Uani 1 1 d . . .
F8 F 1.1667(4) -0.0206(4) 1.0159(3) 0.1115(17) Uani 1 1 d . . .
F9 F 1.1970(4) -0.0130(4) 0.8575(3) 0.1159(18) Uani 1 1 d . . .
F10 F 1.0562(4) 0.1534(3) 0.7736(3) 0.0912(14) Uani 1 1 d . . .
F11 F 0.4226(4) 0.3621(4) 0.8396(3) 0.0939(14) Uani 1 1 d . . .
F12 F 0.2436(4) 0.3027(4) 0.8351(3) 0.129(2) Uani 1 1 d . . .
F13 F 0.1672(4) 0.3045(4) 0.6981(4) 0.132(2) Uani 1 1 d . . .
F14 F 0.2762(4) 0.3639(4) 0.5632(3) 0.1105(16) Uani 1 1 d . . .
F15 F 0.4619(4) 0.4138(3) 0.5643(2) 0.0798(12) Uani 1 1 d . . .
F16 F 0.7668(4) 0.8224(3) 0.4795(2) 0.0897(14) Uani 1 1 d . . .
F17 F 0.7045(5) 1.0378(3) 0.4511(3) 0.1142(17) Uani 1 1 d . . .
F18 F 0.5518(5) 1.1711(3) 0.5547(3) 0.138(2) Uani 1 1 d . . .
F19 F 0.4580(6) 1.0866(3) 0.6856(3) 0.150(3) Uani 1 1 d . . .
F20 F 0.5165(4) 0.8725(3) 0.7137(3) 0.0971(15) Uani 1 1 d . . .
N1 N 0.9870(5) 0.6165(4) 0.6450(3) 0.0588(15) Uani 1 1 d . . .
H1 H 1.0471 0.6188 0.6610 0.071 Uiso 1 1 calc R . .
N2 N 0.8771(5) 0.8779(4) 0.6718(3) 0.0667(17) Uani 1 1 d . . .
H2 H 0.9174 0.8850 0.6280 0.080 Uiso 1 1 calc R . .
N3 N 0.7977(5) 0.5293(4) 0.8234(3) 0.0537(14) Uani 1 1 d . . .
H3 H 0.7378 0.5319 0.8044 0.064 Uiso 1 1 calc R . .
N4 N 0.7203(5) 0.3941(4) 0.7633(3) 0.0570(14) Uani 1 1 d . . .
N5 N 0.6385(5) 0.5583(4) 0.6589(3) 0.0534(14) Uani 1 1 d . . .
H5 H 0.7054 0.5190 0.6715 0.064 Uiso 1 1 calc R . .
O1 O 0.1803(5) 0.6376(5) 0.6967(3) 0.1001(18) Uani 1 1 d . . .
O2 O 0.949(4) 0.122(4) 0.459(2) 0.182(11) Uani 0.575(11) 1 d P A 1
O2' O 0.985(5) 0.154(5) 0.476(3) 0.181(16) Uani 0.425(11) 1 d P A 2
O3 O 0.565(2) 0.468(2) -0.0576(15) 0.106(8) Uani 0.25 1 d P . .
S1 S 0.1473(2) 0.7155(2) 0.75964(16) 0.1106(9) Uani 1 1 d . . .
S2 S 0.8907(9) 0.1528(6) 0.5373(4) 0.182(5) Uani 0.575(11) 1 d P A 1
S2' S 0.9243(13) 0.2616(9) 0.5167(7) 0.215(8) Uani 0.425(11) 1 d P A 2
C1 C 0.9827(7) 0.5354(5) 0.6061(4) 0.0618(19) Uani 1 1 d . . .
H1A H 1.0447 0.4732 0.5929 0.074 Uiso 1 1 calc R . .
C2 C 0.8756(6) 0.5587(5) 0.5896(4) 0.0580(18) Uani 1 1 d . . .
H2A H 0.8504 0.5164 0.5631 0.070 Uiso 1 1 calc R . .
C3 C 0.8081(6) 0.6598(5) 0.6201(4) 0.0517(17) Uani 1 1 d . . .
C4 C 0.8799(6) 0.6935(5) 0.6542(4) 0.0520(17) Uani 1 1 d . . .
C5 C 0.8509(6) 0.7875(5) 0.6999(4) 0.0542(18) Uani 1 1 d . . .
C6 C 0.7842(6) 0.8092(5) 0.7708(4) 0.0562(18) Uani 1 1 d . . .
C7 C 0.7693(6) 0.9161(5) 0.7855(4) 0.070(2) Uani 1 1 d . . .
H7 H 0.7268 0.9531 0.8288 0.084 Uiso 1 1 calc R . .
C8 C 0.8288(7) 0.9545(6) 0.7246(4) 0.076(2) Uani 1 1 d . . .
H8 H 0.8356 1.0226 0.7196 0.091 Uiso 1 1 calc R . .
C9 C 0.7345(6) 0.7281(5) 0.8165(4) 0.0564(18) Uani 1 1 d . . .
H9 H 0.6861 0.7167 0.7819 0.068 Uiso 1 1 calc R . .
C10 C 0.8207(6) 0.6176(5) 0.8342(4) 0.0528(17) Uani 1 1 d . . .
C11 C 0.9216(6) 0.5826(5) 0.8652(4) 0.0610(19) Uani 1 1 d . . .
H11 H 0.9582 0.6263 0.8786 0.073 Uiso 1 1 calc R . .
C12 C 0.9606(6) 0.4682(6) 0.8735(4) 0.066(2) Uani 1 1 d . . .
H12 H 1.0276 0.4229 0.8935 0.079 Uiso 1 1 calc R . .
C13 C 0.8808(6) 0.4349(5) 0.8463(4) 0.0543(18) Uani 1 1 d . . .
C14 C 0.8755(6) 0.3300(5) 0.8434(4) 0.0536(17) Uani 1 1 d . . .
C15 C 0.7949(6) 0.3113(5) 0.8069(4) 0.0550(18) Uani 1 1 d . . .
C16 C 0.7648(6) 0.2172(5) 0.8120(4) 0.0581(18) Uani 1 1 d . . .
H16 H 0.8033 0.1500 0.8365 0.070 Uiso 1 1 calc R . .
C17 C 0.6718(6) 0.2417(5) 0.7760(4) 0.0602(19) Uani 1 1 d . . .
H17 H 0.6326 0.1959 0.7714 0.072 Uiso 1 1 calc R . .
C18 C 0.6435(6) 0.3570(5) 0.7445(4) 0.0547(18) Uani 1 1 d . . .
C19 C 0.5492(6) 0.4230(5) 0.7036(4) 0.0534(17) Uani 1 1 d . . .
C20 C 0.5491(6) 0.5233(5) 0.6670(4) 0.0507(17) Uani 1 1 d . . .
C21 C 0.4556(6) 0.6131(5) 0.6366(4) 0.0562(18) Uani 1 1 d . . .
H21 H 0.3831 0.6127 0.6326 0.067 Uiso 1 1 calc R . .
C22 C 0.4923(6) 0.6971(6) 0.6151(4) 0.0595(19) Uani 1 1 d . . .
H22 H 0.4482 0.7654 0.5951 0.071 Uiso 1 1 calc R . .
C23 C 0.6095(6) 0.6652(5) 0.6280(4) 0.0522(17) Uani 1 1 d . . .
C24 C 0.6858(6) 0.7183(5) 0.6159(3) 0.0513(17) Uani 1 1 d . . .
C25 C 0.6544(7) 0.7701(5) 0.8899(4) 0.0586(19) Uani 1 1 d . . .
C26 C 0.5421(8) 0.7724(6) 0.9012(5) 0.074(2) Uani 1 1 d . . .
C27 C 0.4676(9) 0.8083(8) 0.9646(6) 0.092(3) Uani 1 1 d . . .
C28 C 0.5011(11) 0.8518(7) 1.0200(6) 0.096(3) Uani 1 1 d . . .
C29 C 0.6109(10) 0.8500(6) 1.0132(5) 0.085(3) Uani 1 1 d . . .
C30 C 0.6866(8) 0.8091(6) 0.9495(5) 0.068(2) Uani 1 1 d . . .
C31 C 0.9552(6) 0.2376(5) 0.8869(4) 0.0555(18) Uani 1 1 d . . .
C32 C 0.9436(7) 0.2303(5) 0.9687(4) 0.064(2) Uani 1 1 d . . .
C33 C 1.0137(7) 0.1437(6) 1.0103(5) 0.075(2) Uani 1 1 d . . .
C34 C 1.0971(7) 0.0648(6) 0.9743(5) 0.072(2) Uani 1 1 d . . .
C35 C 1.1141(7) 0.0672(6) 0.8944(5) 0.077(2) Uani 1 1 d . . .
C36 C 1.0408(7) 0.1545(6) 0.8527(4) 0.0640(19) Uani 1 1 d . . .
C37 C 0.4499(6) 0.3891(5) 0.7023(4) 0.0540(17) Uani 1 1 d . . .
C38 C 0.3908(6) 0.3602(6) 0.7698(5) 0.0641(19) Uani 1 1 d . . .
C39 C 0.2955(7) 0.3323(6) 0.7677(6) 0.076(2) Uani 1 1 d . . .
C40 C 0.2597(7) 0.3331(7) 0.6981(7) 0.081(2) Uani 1 1 d . . .
C41 C 0.3133(7) 0.3613(6) 0.6310(6) 0.074(2) Uani 1 1 d . . .
C42 C 0.4079(6) 0.3891(5) 0.6333(5) 0.0618(19) Uani 1 1 d . . .
C43 C 0.6445(6) 0.8390(5) 0.5975(4) 0.0552(18) Uani 1 1 d . . .
C44 C 0.6891(7) 0.8860(5) 0.5327(4) 0.065(2) Uani 1 1 d . . .
C45 C 0.6605(7) 0.9963(6) 0.5175(5) 0.075(2) Uani 1 1 d . . .
C46 C 0.5821(8) 1.0629(6) 0.5683(5) 0.087(3) Uani 1 1 d . . .
C47 C 0.5335(8) 1.0204(6) 0.6345(5) 0.091(3) Uani 1 1 d . . .
C48 C 0.5651(7) 0.9098(6) 0.6470(4) 0.072(2) Uani 1 1 d . . .
C49 C 0.2625(9) 0.6702(10) 0.8180(5) 0.136(4) Uani 1 1 d . . .
H49A H 0.2656 0.6022 0.8460 0.204 Uiso 1 1 calc R . .
H49B H 0.2506 0.7231 0.8546 0.204 Uiso 1 1 calc R . .
H49C H 0.3334 0.6609 0.7848 0.204 Uiso 1 1 calc R . .
C50 C 0.1724(10) 0.8342(8) 0.7148(6) 0.143(4) Uani 1 1 d . . .
H50A H 0.2513 0.8153 0.6930 0.214 Uiso 1 1 calc R . .
H50B H 0.1552 0.8858 0.7533 0.214 Uiso 1 1 calc R . .
H50C H 0.1242 0.8655 0.6740 0.214 Uiso 1 1 calc R . .
C51 C 0.997(3) 0.162(3) 0.5905(17) 0.193(12) Uani 0.575(11) 1 d P A 1
H51A H 1.0711 0.1141 0.5703 0.290 Uiso 0.575(11) 1 calc PR A 1
H51B H 0.9807 0.1412 0.6448 0.290 Uiso 0.575(11) 1 calc PR A 1
H51C H 0.9958 0.2352 0.5848 0.290 Uiso 0.575(11) 1 calc PR A 1
C52 C 0.7888(18) 0.2533(18) 0.5679(15) 0.139(9) Uani 0.575(11) 1 d P A 1
H52A H 0.7211 0.2348 0.5810 0.209 Uiso 0.575(11) 1 calc PR A 1
H52B H 0.7759 0.3121 0.5279 0.209 Uiso 0.575(11) 1 calc PR A 1
H52C H 0.8066 0.2750 0.6136 0.209 Uiso 0.575(11) 1 calc PR A 1
C51' C 0.926(3) 0.247(2) 0.6109(14) 0.132(12) Uani 0.425(11) 1 d P A 2
H51D H 0.8644 0.3068 0.6345 0.198 Uiso 0.425(11) 1 calc PR A 2
H51E H 0.9976 0.2468 0.6228 0.198 Uiso 0.425(11) 1 calc PR A 2
H51F H 0.9156 0.1803 0.6312 0.198 Uiso 0.425(11) 1 calc PR A 2
C52' C 0.781(2) 0.315(2) 0.5073(15) 0.113(9) Uani 0.425(11) 1 d P A 2
H52D H 0.7511 0.2575 0.5106 0.170 Uiso 0.425(11) 1 calc PR A 2
H52E H 0.7696 0.3559 0.4576 0.170 Uiso 0.425(11) 1 calc PR A 2
H52F H 0.7413 0.3622 0.5486 0.170 Uiso 0.425(11) 1 calc PR A 2
C53 C 0.470(4) 0.611(4) 0.033(2) 0.137(17) Uani 0.25 1 d P . .
H53A H 0.4851 0.6191 0.0843 0.206 Uiso 0.25 1 d PR . .
H53B H 0.4519 0.5462 0.0349 0.206 Uiso 0.25 1 d PR . .
H53C H 0.4055 0.6729 0.0184 0.206 Uiso 0.25 1 d PR . .
C54 C 0.600(5) 0.422(4) 0.085(3) 0.20(2) Uani 0.25 1 d P . .
H54A H 0.6356 0.4365 0.1255 0.302 Uiso 0.25 1 calc PR . .
H54B H 0.6391 0.3476 0.0726 0.302 Uiso 0.25 1 calc PR . .
H54C H 0.5212 0.4327 0.1040 0.302 Uiso 0.25 1 calc PR . .

loop_
_atom_site_aniso_label
_atom_site_aniso_U_11
_atom_site_aniso_U_22
_atom_site_aniso_U_33
_atom_site_aniso_U_23
_atom_site_aniso_U_13
_atom_site_aniso_U_12
S3 0.115(9) 0.089(7) 0.088(7) 0.004(6) -0.016(6) 0.003(6)
F1 0.079(3) 0.113(4) 0.109(4) 0.015(3) -0.020(3) -0.041(3)
F2 0.081(4) 0.146(5) 0.172(6) 0.009(4) 0.042(4) -0.023(4)
F3 0.181(6) 0.101(4) 0.118(4) -0.008(3) 0.079(4) -0.009(4)
F4 0.203(6) 0.091(3) 0.076(3) -0.023(3) -0.001(4) -0.042(4)
F5 0.108(4) 0.094(3) 0.079(3) -0.022(2) -0.014(3) -0.043(3)
F6 0.102(4) 0.087(3) 0.070(3) -0.011(2) -0.006(3) 0.003(3)
F7 0.126(4) 0.118(4) 0.070(3) 0.018(3) -0.032(3) -0.023(3)
F8 0.118(4) 0.082(3) 0.116(4) 0.019(3) -0.061(3) -0.002(3)
F9 0.107(4) 0.085(3) 0.122(4) -0.031(3) -0.028(3) 0.018(3)
F10 0.106(4) 0.082(3) 0.071(3) -0.015(2) -0.017(3) -0.010(3)
F11 0.092(4) 0.117(3) 0.068(3) 0.013(3) -0.008(3) -0.038(3)
F12 0.080(4) 0.143(4) 0.145(5) 0.056(4) 0.006(3) -0.045(3)
F13 0.087(4) 0.126(4) 0.201(6) 0.026(4) -0.036(4) -0.063(3)
F14 0.108(4) 0.119(4) 0.125(4) -0.020(3) -0.052(3) -0.045(3)
F15 0.090(3) 0.094(3) 0.063(3) -0.004(2) -0.017(2) -0.037(3)
F16 0.113(4) 0.065(3) 0.081(3) 0.008(2) 0.012(3) -0.034(3)
F17 0.145(5) 0.079(3) 0.110(4) 0.034(3) 0.000(3) -0.048(3)
F18 0.205(6) 0.046(3) 0.137(4) 0.019(3) -0.016(4) -0.021(3)
F19 0.191(6) 0.060(3) 0.128(4) -0.007(3) 0.022(4) 0.023(3)
F20 0.110(4) 0.065(3) 0.083(3) 0.005(2) 0.017(3) -0.006(2)
N1 0.051(4) 0.059(4) 0.068(4) -0.013(3) -0.007(3) -0.019(3)
N2 0.082(5) 0.051(4) 0.067(4) -0.008(3) 0.011(3) -0.031(3)
N3 0.061(4) 0.042(3) 0.061(4) -0.002(3) -0.021(3) -0.017(3)
N4 0.067(4) 0.044(3) 0.062(4) 0.005(3) -0.025(3) -0.019(3)
N5 0.051(4) 0.047(3) 0.061(4) 0.009(3) -0.011(3) -0.018(3)
O1 0.082(4) 0.121(4) 0.111(4) -0.050(4) -0.007(3) -0.040(3)
O2 0.23(3) 0.22(3) 0.129(19) -0.025(16) 0.055(18) -0.142(19)
O2' 0.22(4) 0.22(4) 0.13(3) -0.03(2) 0.06(2) -0.14(3)
O3 0.12(2) 0.080(17) 0.10(2) 0.013(15) 0.006(16) -0.020(16)
S1 0.0845(18) 0.146(2) 0.116(2) -0.0567(18) 0.0159(15) -0.0545(17)
S2 0.277(11) 0.130(6) 0.121(6) -0.022(4) 0.063(6) -0.082(6)
S2' 0.257(16) 0.151(10) 0.178(11) -0.030(7) 0.068(10) -0.034(9)
C1 0.063(6) 0.050(4) 0.069(5) -0.023(4) 0.000(4) -0.013(4)
C2 0.064(5) 0.054(4) 0.059(4) -0.008(3) -0.010(4) -0.021(4)
C3 0.059(5) 0.039(4) 0.053(4) -0.004(3) -0.007(4) -0.013(4)
C4 0.059(5) 0.043(4) 0.055(4) -0.007(3) 0.002(4) -0.022(4)
C5 0.063(5) 0.045(4) 0.057(4) -0.003(3) -0.003(4) -0.025(4)
C6 0.065(5) 0.042(4) 0.059(5) -0.005(3) 0.003(4) -0.020(4)
C7 0.091(6) 0.052(4) 0.061(5) -0.007(4) 0.012(4) -0.027(4)
C8 0.101(6) 0.051(4) 0.072(5) -0.018(4) 0.011(5) -0.027(4)
C9 0.069(5) 0.047(4) 0.055(4) -0.003(3) -0.006(4) -0.023(4)
C10 0.062(5) 0.045(4) 0.054(4) -0.002(3) -0.011(4) -0.020(4)
C11 0.067(5) 0.051(5) 0.073(5) -0.011(4) -0.012(4) -0.026(4)
C12 0.060(5) 0.063(5) 0.075(5) -0.001(4) -0.018(4) -0.020(4)
C13 0.062(5) 0.048(4) 0.055(4) -0.002(3) -0.016(4) -0.018(4)
C14 0.065(5) 0.041(4) 0.059(4) -0.001(3) -0.019(4) -0.019(4)
C15 0.070(5) 0.041(4) 0.054(4) 0.003(3) -0.020(4) -0.017(4)
C16 0.075(5) 0.039(4) 0.065(5) 0.007(3) -0.027(4) -0.021(4)
C17 0.071(5) 0.050(4) 0.061(5) 0.007(3) -0.015(4) -0.024(4)
C18 0.066(5) 0.048(4) 0.055(4) 0.003(3) -0.016(4) -0.025(4)
C19 0.060(5) 0.048(4) 0.055(4) 0.004(3) -0.012(4) -0.022(4)
C20 0.053(5) 0.053(4) 0.050(4) 0.001(3) -0.011(3) -0.022(4)
C21 0.054(5) 0.056(4) 0.056(4) 0.008(3) -0.019(4) -0.014(4)
C22 0.062(5) 0.049(4) 0.059(4) 0.012(3) -0.012(4) -0.014(4)
C23 0.057(5) 0.042(4) 0.052(4) 0.007(3) -0.009(3) -0.014(4)
C24 0.065(5) 0.043(4) 0.047(4) 0.001(3) -0.004(3) -0.023(4)
C25 0.068(6) 0.042(4) 0.063(5) -0.002(3) 0.003(4) -0.020(4)
C26 0.085(7) 0.057(5) 0.074(6) -0.002(4) 0.007(5) -0.023(5)
C27 0.077(7) 0.079(6) 0.095(8) 0.012(5) 0.019(6) -0.016(5)
C28 0.108(9) 0.056(5) 0.080(7) 0.005(5) 0.038(7) -0.003(6)
C29 0.114(8) 0.057(5) 0.068(6) -0.009(4) 0.000(6) -0.012(6)
C30 0.079(6) 0.050(4) 0.067(5) -0.003(4) 0.009(5) -0.020(5)
C31 0.066(5) 0.043(4) 0.058(5) 0.000(3) -0.015(4) -0.018(4)
C32 0.072(5) 0.051(4) 0.066(5) 0.001(4) -0.022(4) -0.012(4)
C33 0.088(6) 0.069(5) 0.062(5) 0.003(4) -0.022(5) -0.016(5)
C34 0.079(6) 0.056(5) 0.076(6) 0.005(4) -0.033(5) -0.010(5)
C35 0.084(6) 0.054(5) 0.083(6) -0.013(4) -0.020(5) -0.007(5)
C36 0.080(6) 0.053(4) 0.058(5) -0.006(4) -0.020(4) -0.017(4)
C37 0.059(5) 0.048(4) 0.060(5) 0.005(3) -0.014(4) -0.026(4)
C38 0.061(5) 0.065(5) 0.068(5) 0.012(4) -0.014(4) -0.028(4)
C39 0.064(6) 0.068(5) 0.090(7) 0.019(5) 0.004(5) -0.028(5)
C40 0.060(6) 0.079(6) 0.112(8) 0.007(6) -0.021(6) -0.034(5)
C41 0.074(6) 0.067(5) 0.084(6) -0.004(5) -0.021(5) -0.026(5)
C42 0.064(5) 0.057(4) 0.070(5) 0.001(4) -0.012(4) -0.028(4)
C43 0.066(5) 0.043(4) 0.055(4) 0.007(3) -0.009(4) -0.020(4)
C44 0.082(6) 0.046(4) 0.061(5) -0.001(4) -0.002(4) -0.020(4)
C45 0.102(7) 0.054(5) 0.069(5) 0.016(4) -0.014(5) -0.031(5)
C46 0.124(8) 0.042(5) 0.085(6) 0.009(5) -0.021(6) -0.019(5)
C47 0.113(8) 0.052(5) 0.076(6) 0.002(5) 0.000(5) 0.001(5)
C48 0.091(6) 0.047(5) 0.064(5) 0.011(4) -0.004(5) -0.014(4)
C49 0.117(9) 0.196(11) 0.095(7) -0.034(7) -0.013(6) -0.047(8)
C50 0.167(11) 0.123(8) 0.160(10) -0.038(7) -0.005(8) -0.074(8)
C51 0.18(3) 0.24(4) 0.12(2) 0.04(2) 0.03(2) -0.06(3)
C52 0.14(2) 0.127(17) 0.14(2) -0.061(16) 0.053(17) -0.050(15)
C51' 0.17(3) 0.105(19) 0.08(2) -0.034(15) -0.008(19) -0.004(19)
C52' 0.12(2) 0.14(2) 0.073(17) 0.003(15) 0.030(15) -0.059(19)
C53 0.13(4) 0.12(4) 0.12(3) 0.01(3) 0.01(3) -0.01(3)
C54 0.18(6) 0.18(5) 0.19(6) -0.03(4) 0.01(4) -0.02(4)

loop_
_atom_type_symbol
_atom_type_description
_atom_type_scat_dispersion_real
_atom_type_scat_dispersion_imag
_atom_type_scat_source
C C 0.0033 0.0016 'International Tables Vol C Tables 4.2.6.8 and 6.1.1.4'
H H 0.0000 0.0000 'International Tables Vol C Tables 4.2.6.8 and 6.1.1.4'
N N 0.0061 0.0033 'International Tables Vol C Tables 4.2.6.8 and 6.1.1.4'
O O 0.0106 0.0060 'International Tables Vol C Tables 4.2.6.8 and 6.1.1.4'
F F 0.0171 0.0103 'International Tables Vol C Tables 4.2.6.8 and 6.1.1.4'
S S 0.1246 0.1234 'International Tables Vol C Tables 4.2.6.8 and 6.1.1.4'

loop_
_geom_angle_atom_site_label_1
_geom_angle_atom_site_label_2
_geom_angle_atom_site_label_3
_geom_angle
_geom_angle_site_symmetry_1
O3 S3 C54 101(2) .
O3 S3 C53 96(2) .
C54 S3 C53 91(2) .
C1 N1 C4 108.5(6) .
C1 N1 H1 125.8 .
C4 N1 H1 125.8 .
C8 N2 C5 108.6(6) .
C8 N2 H2 125.7 .
C5 N2 H2 125.7 .
C10 N3 C13 112.2(6) .
C10 N3 H3 123.9 .
C13 N3 H3 123.9 .
C18 N4 C15 107.8(6) .
C20 N5 C23 111.9(6) .
C20 N5 H5 124.1 .
C23 N5 H5 124.1 .
C53 O3 S3 118(3) 2_665
O1 S1 C50 106.2(4) .
O1 S1 C49 106.3(4) .
C50 S1 C49 96.8(6) .
O2 S2 C52 134(2) .
O2 S2 C51 106.4(18) .
C52 S2 C51 98.1(14) .
O2' S2' C51' 114(3) .
O2' S2' C52' 112(2) .
C51' S2' C52' 102.8(16) .
C2 C1 N1 109.8(6) .
C2 C1 H1A 125.1 .
N1 C1 H1A 125.1 .
C1 C2 C3 106.9(6) .
C1 C2 H2A 126.5 .
C3 C2 H2A 126.5 .
C4 C3 C2 107.0(6) .
C4 C3 C24 126.2(6) .
C2 C3 C24 126.8(6) .
N1 C4 C3 107.8(5) .
N1 C4 C5 123.1(6) .
C3 C4 C5 128.8(7) .
N2 C5 C6 107.7(5) .
N2 C5 C4 123.0(6) .
C6 C5 C4 129.0(6) .
C5 C6 C7 107.5(6) .
C5 C6 C9 121.7(6) .
C7 C6 C9 130.7(6) .
C8 C7 C6 106.8(6) .
C8 C7 H7 126.6 .
C6 C7 H7 126.6 .
C7 C8 N2 109.3(6) .
C7 C8 H8 125.3 .
N2 C8 H8 125.3 .
C10 C9 C6 115.0(6) .
C10 C9 C25 110.7(5) .
C6 C9 C25 114.2(5) .
C10 C9 H9 105.3 .
C6 C9 H9 105.3 .
C25 C9 H9 105.3 .
N3 C10 C11 107.6(6) .
N3 C10 C9 118.9(6) .
C11 C10 C9 133.4(7) .
C10 C11 C12 107.6(6) .
C10 C11 H11 126.2 .
C12 C11 H11 126.2 .
C13 C12 C11 107.9(7) .
C13 C12 H12 126.1 .
C11 C12 H12 126.1 .
N3 C13 C12 104.7(6) .
N3 C13 C14 123.5(6) .
C12 C13 C14 131.7(7) .
C15 C14 C13 123.6(6) .
C15 C14 C31 118.6(6) .
C13 C14 C31 117.6(6) .
N4 C15 C14 121.1(6) .
N4 C15 C16 109.0(6) .
C14 C15 C16 129.6(6) .
C17 C16 C15 108.4(6) .
C17 C16 H16 125.8 .
C15 C16 H16 125.8 .
C16 C17 C18 106.2(6) .
C16 C17 H17 126.9 .
C18 C17 H17 126.9 .
N4 C18 C19 123.0(6) .
N4 C18 C17 108.5(6) .
C19 C18 C17 128.4(7) .
C20 C19 C18 119.1(6) .
C20 C19 C37 119.9(6) .
C18 C19 C37 121.0(6) .
N5 C20 C19 124.8(6) .
N5 C20 C21 105.9(6) .
C19 C20 C21 129.1(6) .
C22 C21 C20 107.8(6) .
C22 C21 H21 126.1 .
C20 C21 H21 126.1 .
C21 C22 C23 109.5(6) .
C21 C22 H22 125.2 .
C23 C22 H22 125.2 .
C24 C23 N5 122.2(6) .
C24 C23 C22 133.0(6) .
N5 C23 C22 104.8(6) .
C23 C24 C3 121.3(6) .
C23 C24 C43 119.8(6) .
C3 C24 C43 118.9(6) .
C30 C25 C26 115.3(7) .
C30 C25 C9 123.3(7) .
C26 C25 C9 121.4(7) .
C27 C26 F1 117.1(9) .
C27 C26 C25 124.2(9) .
F1 C26 C25 118.5(7) .
C26 C27 F2 121.1(11) .
C26 C27 C28 118.4(10) .
F2 C27 C28 120.5(10) .
F3 C28 C29 119.3(12) .
F3 C28 C27 120.5(12) .
C29 C28 C27 120.1(9) .
F4 C29 C28 120.7(10) .
F4 C29 C30 119.0(10) .
C28 C29 C30 120.2(10) .
F5 C30 C29 119.0(9) .
F5 C30 C25 119.4(7) .
C29 C30 C25 121.5(9) .
C36 C31 C32 115.3(6) .
C36 C31 C14 124.1(6) .
C32 C31 C14 120.6(6) .
F6 C32 C33 118.6(7) .
F6 C32 C31 119.7(6) .
C33 C32 C31 121.7(7) .
C34 C33 F7 120.2(7) .
C34 C33 C32 120.9(7) .
F7 C33 C32 118.9(7) .
C33 C34 F8 120.7(7) .
C33 C34 C35 120.5(7) .
F8 C34 C35 118.8(7) .
F9 C35 C34 121.0(7) .
F9 C35 C36 120.9(7) .
C34 C35 C36 118.1(7) .
C31 C36 F10 119.3(6) .
C31 C36 C35 123.5(7) .
F10 C36 C35 117.2(7) .
C38 C37 C42 115.9(7) .
C38 C37 C19 122.1(7) .
C42 C37 C19 121.9(6) .
F11 C38 C37 120.0(7) .
F11 C38 C39 118.6(7) .
C37 C38 C39 121.3(8) .
F12 C39 C40 121.9(8) .
F12 C39 C38 118.4(9) .
C40 C39 C38 119.6(8) .
C41 C40 C39 121.4(8) .
C41 C40 F13 120.5(9) .
C39 C40 F13 118.1(9) .
F14 C41 C40 121.0(9) .
F14 C41 C42 120.2(8) .
C40 C41 C42 118.8(9) .
F15 C42 C41 117.1(7) .
F15 C42 C37 120.0(7) .
C41 C42 C37 122.9(7) .
C44 C43 C48 115.2(6) .
C44 C43 C24 122.2(6) .
C48 C43 C24 122.5(6) .
F16 C44 C43 119.4(6) .
F16 C44 C45 116.9(7) .
C43 C44 C45 123.7(7) .
F17 C45 C46 120.2(7) .
F17 C45 C44 120.9(7) .
C46 C45 C44 118.8(7) .
F18 C46 C45 120.2(8) .
F18 C46 C47 119.6(8) .
C45 C46 C47 120.2(7) .
F19 C47 C48 121.4(8) .
F19 C47 C46 120.0(7) .
C48 C47 C46 118.6(7) .
F20 C48 C43 120.4(6) .
F20 C48 C47 116.1(7) .
C43 C48 C47 123.4(7) .
S1 C49 H49A 109.5 .
S1 C49 H49B 109.5 .
H49A C49 H49B 109.5 .
S1 C49 H49C 109.5 .
H49A C49 H49C 109.5 .
H49B C49 H49C 109.5 .
S1 C50 H50A 109.5 .
S1 C50 H50B 109.5 .
H50A C50 H50B 109.5 .
S1 C50 H50C 109.5 .
H50A C50 H50C 109.5 .
H50B C50 H50C 109.5 .
S2' C51' H51D 109.5 .
S2' C51' H51E 109.5 .
H51D C51' H51E 109.5 .
S2' C51' H51F 109.5 .
H51D C51' H51F 109.5 .
H51E C51' H51F 109.5 .
S2' C52' H52D 109.5 .
S2' C52' H52E 109.5 .
H52D C52' H52E 109.5 .
S2' C52' H52F 109.5 .
H52D C52' H52F 109.5 .
H52E C52' H52F 109.5 .
O3 C53 S3 89(3) 2_665
O3 C53 H53A 93.7 2_665
S3 C53 H53A 99.1 .
O3 C53 H53B 18.0 2_665
S3 C53 H53B 78.0 .
H53A C53 H53B 109.5 .
O3 C53 H53C 108.5 2_665
S3 C53 H53C 145.0 .
H53A C53 H53C 109.5 .
H53B C53 H53C 109.5 .
S3 C54 H54A 109.5 .
S3 C54 H54B 109.5 .
H54A C54 H54B 109.5 .
S3 C54 H54C 109.5 .
H54A C54 H54C 109.5 .
H54B C54 H54C 109.5 .

loop_
_geom_bond_atom_site_label_1
_geom_bond_atom_site_label_2
_geom_bond_distance
_geom_bond_site_symmetry_2
S3 O3 1.46(3) .
S3 C54 1.82(5) .
S3 C53 1.83(4) .
F1 C26 1.363(9) .
F2 C27 1.345(11) .
F3 C28 1.351(9) .
F4 C29 1.354(10) .
F5 C30 1.333(9) .
F6 C32 1.335(7) .
F7 C33 1.359(8) .
F8 C34 1.357(8) .
F9 C35 1.336(8) .
F10 C36 1.355(7) .
F11 C38 1.340(8) .
F12 C39 1.336(8) .
F13 C40 1.354(9) .
F14 C41 1.324(9) .
F15 C42 1.346(8) .
F16 C44 1.352(7) .
F17 C45 1.341(8) .
F18 C46 1.343(8) .
F19 C47 1.335(8) .
F20 C48 1.348(8) .
N1 C1 1.360(7) .
N1 C4 1.364(8) .
N1 H1 0.8600 .
N2 C8 1.359(8) .
N2 C5 1.369(7) .
N2 H2 0.8600 .
N3 C10 1.345(7) .
N3 C13 1.369(7) .
N3 H3 0.8600 .
N4 C18 1.334(8) .
N4 C15 1.387(8) .
N5 C20 1.351(7) .
N5 C23 1.387(7) .
N5 H5 0.8600 .
O1 S1 1.503(5) .
O2 S2 1.48(4) .
O2' S2' 1.56(6) .
O3 C53 1.28(5) 2_665
S1 C50 1.777(10) .
S1 C49 1.782(10) .
S2 C52 1.557(18) .
S2 C51 1.79(3) .
S2' C51' 1.62(3) .
S2' C52' 1.71(3) .
C1 C2 1.342(9) .
C1 H1A 0.9300 .
C2 C3 1.416(8) .
C2 H2A 0.9300 .
C3 C4 1.379(9) .
C3 C24 1.461(9) .
C4 C5 1.463(9) .
C5 C6 1.375(8) .
C6 C7 1.410(8) .
C6 C9 1.517(8) .
C7 C8 1.355(9) .
C7 H7 0.9300 .
C8 H8 0.9300 .
C9 C10 1.501(9) .
C9 C25 1.521(9) .
C9 H9 0.9800 .
C10 C11 1.359(9) .
C11 C12 1.409(9) .
C11 H11 0.9300 .
C12 C13 1.401(9) .
C12 H12 0.9300 .
C13 C14 1.424(8) .
C14 C15 1.387(9) .
C14 C31 1.479(9) .
C15 C16 1.420(8) .
C16 C17 1.332(9) .
C16 H16 0.9300 .
C17 C18 1.488(8) .
C17 H17 0.9300 .
C18 C19 1.427(9) .
C19 C20 1.399(8) .
C19 C37 1.484(9) .
C20 C21 1.450(8) .
C21 C22 1.347(8) .
C21 H21 0.9300 .
C22 C23 1.429(9) .
C22 H22 0.9300 .
C23 C24 1.365(9) .
C24 C43 1.500(8) .
C25 C30 1.385(10) .
C25 C26 1.390(10) .
C26 C27 1.341(11) .
C27 C28 1.370(13) .
C28 C29 1.364(13) .
C29 C30 1.367(11) .
C31 C36 1.352(9) .
C31 C32 1.397(9) .
C32 C33 1.370(9) .
C33 C34 1.322(10) .
C34 C35 1.366(10) .
C35 C36 1.393(10) .
C37 C38 1.378(9) .
C37 C42 1.382(9) .
C38 C39 1.388(10) .
C39 C40 1.352(11) .
C40 C41 1.335(10) .
C41 C42 1.381(10) .
C43 C44 1.361(9) .
C43 C48 1.366(9) .
C44 C45 1.374(9) .
C45 C46 1.348(10) .
C46 C47 1.371(10) .
C47 C48 1.370(9) .
C49 H49A 0.9600 .
C49 H49B 0.9600 .
C49 H49C 0.9600 .
C50 H50A 0.9600 .
C50 H50B 0.9600 .
C50 H50C 0.9600 .
C51 H51A 0.9600 .
C51 H51B 0.9600 .
C51 H51C 0.9600 .
C52 H52A 0.9600 .
C52 H52B 0.9600 .
C52 H52C 0.9600 .
C51' H51D 0.9600 .
C51' H51E 0.9600 .
C51' H51F 0.9600 .
C52' H52D 0.9600 .
C52' H52E 0.9600 .
C52' H52F 0.9600 .
C53 O3 1.28(5) 2_665
C53 H53A 0.9600 .
C53 H53B 0.9600 .
C53 H53C 0.9600 .
C54 H54A 0.9600 .
C54 H54B 0.9600 .
C54 H54C 0.9600 .

loop_
_geom_torsion_atom_site_label_1
_geom_torsion_atom_site_label_2
_geom_torsion_atom_site_label_3
_geom_torsion_atom_site_label_4
_geom_torsion
_geom_torsion_site_symmetry_4
C54 S3 O3 C53 4(3) 2_665
C53 S3 O3 C53 -88(3) 2_665
C4 N1 C1 C2 0.4(7) .
N1 C1 C2 C3 -0.3(8) .
C1 C2 C3 C4 0.2(7) .
C1 C2 C3 C24 179.7(6) .
C1 N1 C4 C3 -0.3(7) .
C1 N1 C4 C5 174.2(6) .
C2 C3 C4 N1 0.1(7) .
C24 C3 C4 N1 -179.5(6) .
C2 C3 C4 C5 -174.0(6) .
C24 C3 C4 C5 6.4(11) .
C8 N2 C5 C6 0.8(8) .
C8 N2 C5 C4 173.8(7) .
N1 C4 C5 N2 79.0(8) .
C3 C4 C5 N2 -107.7(8) .
N1 C4 C5 C6 -109.6(8) .
C3 C4 C5 C6 63.7(11) .
N2 C5 C6 C7 0.3(8) .
C4 C5 C6 C7 -172.2(7) .
N2 C5 C6 C9 176.8(6) .
C4 C5 C6 C9 4.3(11) .
C5 C6 C7 C8 -1.3(8) .
C9 C6 C7 C8 -177.3(7) .
C6 C7 C8 N2 1.7(9) .
C5 N2 C8 C7 -1.6(9) .
C5 C6 C9 C10 55.6(9) .
C7 C6 C9 C10 -128.9(8) .
C5 C6 C9 C25 -174.9(7) .
C7 C6 C9 C25 0.7(11) .
C13 N3 C10 C11 -0.1(7) .
C13 N3 C10 C9 -176.4(5) .
C6 C9 C10 N3 -135.2(6) .
C25 C9 C10 N3 93.5(7) .
C6 C9 C10 C11 49.7(10) .
C25 C9 C10 C11 -81.5(9) .
N3 C10 C11 C12 -0.1(7) .
C9 C10 C11 C12 175.4(7) .
C10 C11 C12 C13 0.3(8) .
C10 N3 C13 C12 0.3(7) .
C10 N3 C13 C14 177.9(6) .
C11 C12 C13 N3 -0.3(7) .
C11 C12 C13 C14 -177.7(7) .
N3 C13 C14 C15 9.7(10) .
C12 C13 C14 C15 -173.3(7) .
N3 C13 C14 C31 -165.6(6) .
C12 C13 C14 C31 11.4(10) .
C18 N4 C15 C14 -171.7(6) .
C18 N4 C15 C16 2.6(7) .
C13 C14 C15 N4 6.7(10) .
C31 C14 C15 N4 -178.0(6) .
C13 C14 C15 C16 -166.3(6) .
C31 C14 C15 C16 9.0(11) .
N4 C15 C16 C17 -2.6(8) .
C14 C15 C16 C17 171.1(7) .
C15 C16 C17 C18 1.5(7) .
C15 N4 C18 C19 176.1(6) .
C15 N4 C18 C17 -1.7(7) .
C16 C17 C18 N4 0.1(7) .
C16 C17 C18 C19 -177.5(6) .
N4 C18 C19 C20 13.9(9) .
C17 C18 C19 C20 -168.9(6) .
N4 C18 C19 C37 -163.5(6) .
C17 C18 C19 C37 13.7(10) .
C23 N5 C20 C19 -173.4(6) .
C23 N5 C20 C21 2.0(7) .
C18 C19 C20 N5 8.4(9) .
C37 C19 C20 N5 -174.2(6) .
C18 C19 C20 C21 -165.9(6) .
C37 C19 C20 C21 11.5(10) .
N5 C20 C21 C22 -2.4(7) .
C19 C20 C21 C22 172.8(6) .
C20 C21 C22 C23 1.9(7) .
C20 N5 C23 C24 178.9(6) .
C20 N5 C23 C22 -0.9(7) .
C21 C22 C23 C24 179.6(7) .
C21 C22 C23 N5 -0.7(7) .
N5 C23 C24 C3 12.4(9) .
C22 C23 C24 C3 -167.9(6) .
N5 C23 C24 C43 -168.0(5) .
C22 C23 C24 C43 11.7(11) .
C4 C3 C24 C23 -138.8(7) .
C2 C3 C24 C23 41.7(10) .
C4 C3 C24 C43 41.6(9) .
C2 C3 C24 C43 -137.9(7) .
C10 C9 C25 C30 75.1(8) .
C6 C9 C25 C30 -56.6(9) .
C10 C9 C25 C26 -105.4(8) .
C6 C9 C25 C26 122.9(7) .
C30 C25 C26 C27 -0.6(11) .
C9 C25 C26 C27 179.9(7) .
C30 C25 C26 F1 -175.7(6) .
C9 C25 C26 F1 4.8(10) .
F1 C26 C27 F2 -2.2(11) .
C25 C26 C27 F2 -177.5(7) .
F1 C26 C27 C28 179.4(7) .
C25 C26 C27 C28 4.2(13) .
C26 C27 C28 F3 177.0(7) .
F2 C27 C28 F3 -1.4(13) .
C26 C27 C28 C29 -5.2(13) .
F2 C27 C28 C29 176.4(7) .
F3 C28 C29 F4 -2.0(12) .
C27 C28 C29 F4 -179.8(7) .
F3 C28 C29 C30 -179.4(6) .
C27 C28 C29 C30 2.8(13) .
F4 C29 C30 F5 4.1(10) .
C28 C29 C30 F5 -178.5(7) .
F4 C29 C30 C25 -176.5(6) .
C28 C29 C30 C25 0.9(12) .
C26 C25 C30 F5 177.4(6) .
C9 C25 C30 F5 -3.1(10) .
C26 C25 C30 C29 -2.0(10) .
C9 C25 C30 C29 177.5(6) .
C15 C14 C31 C36 70.5(9) .
C13 C14 C31 C36 -114.0(8) .
C15 C14 C31 C32 -108.0(7) .
C13 C14 C31 C32 67.5(8) .
C36 C31 C32 F6 -179.2(6) .
C14 C31 C32 F6 -0.6(10) .
C36 C31 C32 C33 -0.9(10) .
C14 C31 C32 C33 177.7(7) .
F6 C32 C33 C34 179.9(7) .
C31 C32 C33 C34 1.6(12) .
F6 C32 C33 F7 0.2(11) .
C31 C32 C33 F7 -178.1(7) .
F7 C33 C34 F8 -0.6(12) .
C32 C33 C34 F8 179.7(7) .
F7 C33 C34 C35 178.8(7) .
C32 C33 C34 C35 -0.9(13) .
C33 C34 C35 F9 -179.0(7) .
F8 C34 C35 F9 0.4(12) .
C33 C34 C35 C36 -0.4(12) .
F8 C34 C35 C36 179.0(7) .
C32 C31 C36 F10 178.2(6) .
C14 C31 C36 F10 -0.4(11) .
C32 C31 C36 C35 -0.4(11) .
C14 C31 C36 C35 -178.9(7) .
F9 C35 C36 C31 179.6(7) .
C34 C35 C36 C31 1.0(12) .
F9 C35 C36 F10 1.1(11) .
C34 C35 C36 F10 -177.6(7) .
C20 C19 C37 C38 -124.6(7) .
C18 C19 C37 C38 52.8(9) .
C20 C19 C37 C42 52.5(9) .
C18 C19 C37 C42 -130.1(7) .
C42 C37 C38 F11 -177.3(6) .
C19 C37 C38 F11 -0.1(10) .
C42 C37 C38 C39 0.5(10) .
C19 C37 C38 C39 177.7(7) .
F11 C38 C39 F12 -3.7(11) .
C37 C38 C39 F12 178.4(6) .
F11 C38 C39 C40 177.9(7) .
C37 C38 C39 C40 0.1(12) .
F12 C39 C40 C41 -179.0(7) .
C38 C39 C40 C41 -0.6(13) .
F12 C39 C40 F13 1.1(12) .
C38 C39 C40 F13 179.4(7) .
C39 C40 C41 F14 -178.7(7) .
F13 C40 C41 F14 1.3(12) .
C39 C40 C41 C42 0.6(12) .
F13 C40 C41 C42 -179.4(7) .
F14 C41 C42 F15 -2.8(10) .
C40 C41 C42 F15 178.0(7) .
F14 C41 C42 C37 179.3(6) .
C40 C41 C42 C37 0.1(12) .
C38 C37 C42 F15 -178.4(6) .
C19 C37 C42 F15 4.4(10) .
C38 C37 C42 C41 -0.6(10) .
C19 C37 C42 C41 -177.8(7) .
C23 C24 C43 C44 -125.2(8) .
C3 C24 C43 C44 54.4(9) .
C23 C24 C43 C48 59.4(10) .
C3 C24 C43 C48 -121.0(8) .
C48 C43 C44 F16 -178.8(7) .
C24 C43 C44 F16 5.4(11) .
C48 C43 C44 C45 1.7(12) .
C24 C43 C44 C45 -174.1(7) .
F16 C44 C45 F17 2.8(11) .
C43 C44 C45 F17 -177.6(7) .
F16 C44 C45 C46 179.0(7) .
C43 C44 C45 C46 -1.4(13) .
F17 C45 C46 F18 -3.3(13) .
C44 C45 C46 F18 -179.5(8) .
F17 C45 C46 C47 177.2(8) .
C44 C45 C46 C47 0.9(13) .
F18 C46 C47 F19 -1.3(14) .
C45 C46 C47 F19 178.3(8) .
F18 C46 C47 C48 179.6(8) .
C45 C46 C47 C48 -0.8(14) .
C44 C43 C48 F20 -178.9(7) .
C24 C43 C48 F20 -3.1(12) .
C44 C43 C48 C47 -1.6(12) .
C24 C43 C48 C47 174.2(8) .
F19 C47 C48 F20 -0.5(13) .
C46 C47 C48 F20 178.6(8) .
F19 C47 C48 C43 -177.9(8) .
C46 C47 C48 C43 1.2(14) .
O3 S3 C53 O3 62(3) 2_665
C54 S3 C53 O3 -39(3) 2_665
